data_7206891
loop_
_publ_author_name
'Tissot, Antoine'
'Bertoni, Roman'
'Collet, Eric'
'Toupet, Loic'
'Boillot, Marie-Laure'

_publ_section_title
;
 The cooperative spin-state transition of an iron(iii) compound
 [FeIII(3-MeO-SalEen)2]PF6: thermal- vs. ultra-fast photo-switching
;
_journal_issue 45
_journal_name_full 'Journal of Materials Chemistry'
_journal_page_first 18347
_journal_paper_doi 10.1039/c1jm14163e
_journal_volume 21
_journal_year 2011
_chemical_formula_sum 'C24 H34 F6 Fe N4 O4 P'
_chemical_formula_weight 643.37
_chemical_name_systematic
;
?
;
_space_group_IT_number 2
_symmetry_cell_setting triclinic
_symmetry_space_group_name_Hall '-P 1'
_symmetry_space_group_name_H-M 'P -1'
_atom_sites_solution_hydrogens geom
_atom_sites_solution_primary direct
_atom_sites_solution_secondary difmap
_audit_creation_method SHELXL-97
_cell_angle_alpha 74.61(9)
_cell_angle_beta 69.29(9)
_cell_angle_gamma 75.29(7)
_cell_formula_units_Z 2
_cell_length_a 10.4850(10)
_cell_length_b 11.015(9)
_cell_length_c 14.280(10)
_cell_measurement_temperature 300(2)
_cell_volume 1463.7(19)
_computing_cell_refinement 'CrysAlis RED, Oxford Diffraction Ltd.,Version 1.171.26'
_computing_data_collection 'CrysAlis CCD, Oxford Diffraction Ltd.,Version 1.171.26'
_computing_data_reduction 'CrysAlis RED, Oxford Diffraction Ltd.,Version 1.171.26'
_computing_molecular_graphics 'PLATON_(Spek, 1998)'
_computing_publication_material 'SHELXL-97 (Sheldrick, 1997)'
_computing_structure_refinement 'SHELXL-97 (Sheldrick, 1997)'
_computing_structure_solution 'SIR-97_(Altomare & al., 1998)'
_diffrn_ambient_temperature 300(2)
_diffrn_detector_area_resol_mean 19.64
_diffrn_measured_fraction_theta_full 0.306
_diffrn_measured_fraction_theta_max 0.306
_diffrn_measurement_device_type 'CCD Saphire 3 Xcalibur'
_diffrn_measurement_method 'omega scan'
_diffrn_radiation_monochromator graphite
_diffrn_radiation_source 'fine-focus sealed tube'
_diffrn_radiation_type MoK\a
_diffrn_radiation_wavelength 0.71073
_diffrn_reflns_av_R_equivalents 0.1557
_diffrn_reflns_av_sigmaI/netI 0.7287
_diffrn_reflns_limit_h_max 16
_diffrn_reflns_limit_h_min -9
_diffrn_reflns_limit_k_max 14
_diffrn_reflns_limit_k_min -11
_diffrn_reflns_limit_l_max 21
_diffrn_reflns_limit_l_min -17
_diffrn_reflns_number 10607
_diffrn_reflns_theta_full 33.74
_diffrn_reflns_theta_max 33.74
_diffrn_reflns_theta_min 2.61
_exptl_absorpt_coefficient_mu 0.644
_exptl_absorpt_correction_type none
_exptl_crystal_colour yellow
_exptl_crystal_density_diffrn 1.460
_exptl_crystal_density_method 'not measured'
_exptl_crystal_description prism
_exptl_crystal_F_000 666
_exptl_crystal_size_max 0.35
_exptl_crystal_size_mid 0.27
_exptl_crystal_size_min 0.16
_refine_diff_density_max 0.245
_refine_diff_density_min -0.249
_refine_diff_density_rms 0.058
_refine_ls_extinction_method none
_refine_ls_goodness_of_fit_ref 0.674
_refine_ls_hydrogen_treatment constr
_refine_ls_matrix_type full
_refine_ls_number_parameters 361
_refine_ls_number_reflns 3589
_refine_ls_number_restraints 0
_refine_ls_restrained_S_all 0.674
_refine_ls_R_factor_all 0.3536
_refine_ls_R_factor_gt 0.0620
_refine_ls_shift/su_max 0.086
_refine_ls_shift/su_mean 0.011
_refine_ls_structure_factor_coef Fsqd
_refine_ls_weighting_details 'calc w=1/[\s^2^(Fo^2^)+(0.0103P)^2^+0.0000P] where P=(Fo^2^+2Fc^2^)/3'
_refine_ls_weighting_scheme calc
_refine_ls_wR_factor_gt 0.0576
_refine_ls_wR_factor_ref 0.0802
_reflns_number_gt 802
_reflns_number_total 3589
_reflns_threshold_expression >2\s(I)
_cod_data_source_file c1jm14163e.txt
_cod_data_source_block fe3salpf6_300_ph2
_cod_depositor_comments
;
The following automatic conversions were performed:

'_symmetry_cell_setting' value 'Triclinic' changed to 'triclinic'
according to /home/saulius/struct/CIF-dictionaries/cif_core.dic
dictionary named 'cif_core.dic' version 2.4.1 from 2010-06-29.

Automatic conversion script
Id: cif_fix_values 1715 2011-07-08 13:25:40Z adriana 
;
_cod_original_cell_volume 1463.7(16)
_cod_original_sg_symbol_H-M P-1
_cod_database_code 7206891

loop_
_symmetry_equiv_pos_as_xyz
'x, y, z'
'-x, -y, -z'

loop_
_atom_site_label
_atom_site_type_symbol
_atom_site_fract_x
_atom_site_fract_y
_atom_site_fract_z
_atom_site_U_iso_or_equiv
_atom_site_adp_type
_atom_site_occupancy
_atom_site_symmetry_multiplicity
_atom_site_calc_flag
_atom_site_refinement_flags
P1 P 0.8655(5) -0.1787(5) 0.0559(3) 0.0967(13) Uani 1 1 d .
F1 F 0.9241(6) -0.3277(6) 0.0764(6) 0.146(3) Uani 1 1 d .
F2 F 0.8047(6) -0.0315(6) 0.0469(6) 0.161(4) Uani 1 1 d .
F3 F 0.7153(6) -0.2060(5) 0.1327(5) 0.105(2) Uani 1 1 d .
F4 F 1.0166(6) -0.1543(5) -0.0195(5) 0.123(3) Uani 1 1 d .
F5 F 0.8243(6) -0.1876(9) -0.0354(5) 0.171(4) Uani 1 1 d .
F6 F 0.9046(6) -0.1740(6) 0.1545(5) 0.138(3) Uani 1 1 d .
Fe1 Fe 0.61832(17) 0.23118(18) 0.26642(15) 0.0760(7) Uani 1 1 d .
O1 O 0.4336(8) 0.3282(8) 0.2766(6) 0.078(3) Uani 1 1 d .
O2 O 0.2197(9) 0.5113(10) 0.2679(7) 0.098(4) Uani 1 1 d .
N1 N 0.5208(14) 0.0693(8) 0.3369(7) 0.067(3) Uani 1 1 d .
N2 N 0.8054(9) 0.0787(9) 0.2560(8) 0.066(3) Uani 1 1 d .
H2 H 0.8284 0.0512 0.1964 0.079 Uiso 1 1 calc R
C1 C 0.3096(18) 0.299(2) 0.3249(11) 0.078(6) Uani 1 1 d .
C2 C 0.196(2) 0.3994(18) 0.3244(13) 0.098(7) Uani 1 1 d .
C3 C 0.059(2) 0.370(2) 0.3780(15) 0.109(6) Uani 1 1 d .
H3 H -0.0177 0.4342 0.3760 0.131 Uiso 1 1 calc R
C4 C 0.0372(18) 0.245(3) 0.4338(11) 0.102(6) Uani 1 1 d .
H4 H -0.0522 0.2305 0.4708 0.122 Uiso 1 1 calc R
C5 C 0.148(2) 0.1469(13) 0.4331(9) 0.082(5) Uani 1 1 d .
H5 H 0.1360 0.0641 0.4673 0.098 Uiso 1 1 calc R
C6 C 0.283(2) 0.177(2) 0.3777(15) 0.076(5) Uani 1 1 d .
C7 C 0.3892(18) 0.0657(17) 0.3806(9) 0.088(5) Uani 1 1 d .
H7 H 0.3630 -0.0128 0.4152 0.105 Uiso 1 1 calc R
C8 C 0.6257(13) -0.0516(11) 0.3428(8) 0.084(4) Uani 1 1 d .
H8A H 0.5890 -0.1114 0.4046 0.101 Uiso 1 1 calc R
H8B H 0.6423 -0.0905 0.2851 0.101 Uiso 1 1 calc R
C9 C 0.7591(13) -0.0277(11) 0.3427(9) 0.081(4) Uani 1 1 d .
H9A H 0.8287 -0.1046 0.3357 0.097 Uiso 1 1 calc R
H9B H 0.7472 -0.0048 0.4068 0.097 Uiso 1 1 calc R
C10 C 0.9284(11) 0.1209(9) 0.2592(7) 0.070(4) Uani 1 1 d .
H10A H 0.9042 0.1505 0.3225 0.084 Uiso 1 1 calc R
H10B H 0.9504 0.1927 0.2035 0.084 Uiso 1 1 calc R
C11 C 1.0575(9) 0.0157(9) 0.2514(8) 0.113(5) Uani 1 1 d .
H11A H 1.1316 0.0486 0.2551 0.169 Uiso 1 1 calc R
H11B H 1.0846 -0.0117 0.1875 0.169 Uiso 1 1 calc R
H11C H 1.0370 -0.0556 0.3066 0.169 Uiso 1 1 calc R
C12 C 0.1049(10) 0.6127(10) 0.2623(9) 0.142(6) Uani 1 1 d .
H12A H 0.1384 0.6887 0.2195 0.213 Uiso 1 1 calc R
H12B H 0.0530 0.6290 0.3295 0.213 Uiso 1 1 calc R
H12C H 0.0464 0.5888 0.2341 0.213 Uiso 1 1 calc R
O21 O 0.6358(8) 0.2531(8) 0.3889(7) 0.089(4) Uani 1 1 d .
O22 O 0.6238(8) 0.2423(10) 0.5811(8) 0.085(3) Uani 1 1 d .
N21 N 0.7126(10) 0.3954(10) 0.1857(10) 0.072(4) Uani 1 1 d .
N22 N 0.6387(9) 0.2326(10) 0.1047(7) 0.075(3) Uani 1 1 d .
H22 H 0.7234 0.1870 0.0769 0.090 Uiso 1 1 calc R
C21 C 0.6619(12) 0.353(2) 0.4103(16) 0.072(7) Uani 1 1 d .
C22 C 0.6493(12) 0.3485(16) 0.5124(18) 0.069(6) Uani 1 1 d .
C23 C 0.6671(10) 0.453(2) 0.5411(11) 0.071(5) Uani 1 1 d .
H23 H 0.6581 0.4477 0.6091 0.085 Uiso 1 1 calc R
C24 C 0.6987(12) 0.5674(18) 0.4703(19) 0.090(6) Uani 1 1 d .
H24 H 0.7097 0.6361 0.4913 0.108 Uiso 1 1 calc R
C25 C 0.7126(10) 0.5735(14) 0.3685(15) 0.073(4) Uani 1 1 d .
H25 H 0.7307 0.6480 0.3208 0.087 Uiso 1 1 calc R
C26 C 0.6989(11) 0.464(2) 0.3370(13) 0.050(4) Uani 1 1 d .
C27 C 0.7193(11) 0.4758(14) 0.2303(12) 0.086(5) Uani 1 1 d .
H27 H 0.7403 0.5535 0.1890 0.104 Uiso 1 1 calc R
C28 C 0.7447(11) 0.4170(10) 0.0761(9) 0.086(4) Uani 1 1 d .
H28A H 0.8367 0.3713 0.0465 0.103 Uiso 1 1 calc R
H28B H 0.7425 0.5075 0.0473 0.103 Uiso 1 1 calc R
C29 C 0.6382(12) 0.3697(13) 0.0524(9) 0.099(5) Uani 1 1 d .
H29A H 0.5471 0.4203 0.0767 0.119 Uiso 1 1 calc R
H29B H 0.6612 0.3773 -0.0208 0.119 Uiso 1 1 calc R
C30 C 0.5323(13) 0.1778(11) 0.0900(9) 0.119(5) Uani 1 1 d .
H30A H 0.4412 0.2244 0.1204 0.143 Uiso 1 1 calc R
H30B H 0.5366 0.0894 0.1257 0.143 Uiso 1 1 calc R
C31 C 0.5512(9) 0.1831(10) -0.0249(8) 0.117(5) Uani 1 1 d .
H31A H 0.4793 0.1474 -0.0292 0.175 Uiso 1 1 calc R
H31B H 0.6399 0.1347 -0.0551 0.175 Uiso 1 1 calc R
H31C H 0.5458 0.2704 -0.0608 0.175 Uiso 1 1 calc R
C32 C 0.6141(9) 0.2317(9) 0.6874(9) 0.103(4) Uani 1 1 d .
H32A H 0.5962 0.1484 0.7252 0.155 Uiso 1 1 calc R
H32B H 0.5400 0.2958 0.7163 0.155 Uiso 1 1 calc R
H32C H 0.6998 0.2440 0.6907 0.155 Uiso 1 1 calc R

loop_
_atom_site_aniso_label
_atom_site_aniso_U_11
_atom_site_aniso_U_22
_atom_site_aniso_U_33
_atom_site_aniso_U_23
_atom_site_aniso_U_13
_atom_site_aniso_U_12
P1 0.085(4) 0.104(5) 0.096(4) -0.022(3) -0.017(3) -0.021(3)
F1 0.110(6) 0.063(6) 0.228(10) -0.035(6) -0.004(6) -0.016(5)
F2 0.115(5) 0.058(5) 0.283(11) -0.020(6) -0.051(6) 0.006(5)
F3 0.070(5) 0.132(6) 0.111(6) -0.038(5) -0.003(4) -0.037(4)
F4 0.078(5) 0.126(6) 0.150(7) -0.052(5) 0.011(5) -0.031(4)
F5 0.116(6) 0.346(12) 0.094(6) -0.061(7) -0.018(5) -0.114(7)
F6 0.116(6) 0.173(8) 0.146(7) -0.061(6) -0.064(6) 0.006(5)
Fe1 0.0695(14) 0.0825(19) 0.0845(17) -0.0232(15) -0.0303(12) -0.0110(14)
O1 0.057(6) 0.085(8) 0.106(8) -0.046(6) -0.028(6) -0.005(6)
O2 0.101(8) 0.049(8) 0.138(9) -0.025(7) -0.056(7) 0.031(7)
N1 0.076(8) 0.024(7) 0.111(9) 0.010(7) -0.033(8) -0.005(8)
N2 0.045(7) 0.066(8) 0.095(9) -0.030(7) -0.027(7) -0.001(6)
C1 0.13(2) 0.029(14) 0.088(14) -0.010(13) -0.068(14) 0.019(19)
C2 0.101(16) 0.049(17) 0.158(19) -0.012(14) -0.082(16) 0.013(19)
C3 0.113(18) 0.093(18) 0.141(17) -0.009(14) -0.085(15) -0.002(15)
C4 0.053(13) 0.155(18) 0.105(14) -0.025(15) -0.033(11) -0.017(16)
C5 0.042(10) 0.108(16) 0.097(11) -0.033(10) -0.017(11) -0.007(14)
C6 0.041(16) 0.083(19) 0.117(15) -0.063(14) -0.035(13) 0.026(13)
C7 0.065(11) 0.136(19) 0.080(11) -0.046(11) 0.017(10) -0.078(13)
C8 0.079(10) 0.082(13) 0.108(12) -0.021(9) -0.028(9) -0.039(10)
C9 0.076(10) 0.073(11) 0.084(11) -0.005(9) -0.017(9) -0.018(9)
C10 0.068(9) 0.078(10) 0.070(9) -0.026(7) -0.011(8) -0.028(9)
C11 0.054(8) 0.093(10) 0.225(17) -0.077(11) -0.072(10) 0.020(8)
C12 0.093(9) 0.049(9) 0.31(2) -0.021(10) -0.121(12) 0.003(8)
O21 0.096(7) 0.075(9) 0.112(9) -0.035(7) -0.043(6) -0.011(5)
O22 0.095(6) 0.079(9) 0.080(8) -0.004(7) -0.034(6) -0.016(6)
N21 0.081(8) 0.079(11) 0.041(9) -0.028(8) 0.005(7) -0.008(7)
N22 0.071(8) 0.036(8) 0.124(10) -0.038(7) -0.046(7) 0.027(7)
C21 0.038(8) 0.15(3) 0.039(11) -0.018(17) 0.014(8) 0.003(12)
C22 0.035(9) 0.053(15) 0.023(12) -0.011(14) 0.012(11) -0.011(9)
C23 0.065(9) 0.052(15) 0.090(13) 0.025(14) -0.024(8) -0.041(9)
C24 0.062(10) 0.098(19) 0.149(17) -0.080(17) -0.056(12) 0.009(10)
C25 0.055(9) 0.063(14) 0.106(17) -0.027(12) -0.019(9) -0.017(8)
C26 0.033(8) 0.067(14) 0.031(12) -0.003(12) 0.011(8) -0.009(8)
C27 0.046(9) 0.118(16) 0.051(14) -0.024(11) 0.006(9) 0.041(10)
C28 0.095(10) 0.098(11) 0.069(12) -0.036(9) -0.019(9) -0.014(8)
C29 0.125(12) 0.089(13) 0.136(13) -0.051(11) -0.085(10) -0.013(10)
C30 0.153(13) 0.100(12) 0.125(15) 0.011(10) -0.077(12) -0.044(10)
C31 0.121(11) 0.161(12) 0.106(12) -0.061(11) -0.053(9) -0.030(9)
C32 0.116(10) 0.107(11) 0.100(12) 0.004(9) -0.049(9) -0.043(8)

loop_
_atom_type_symbol
_atom_type_description
_atom_type_scat_dispersion_real
_atom_type_scat_dispersion_imag
_atom_type_scat_source
C C 0.0033 0.0016 'International Tables Vol C Tables 4.2.6.8 and 6.1.1.4'
H H 0.0000 0.0000 'International Tables Vol C Tables 4.2.6.8 and 6.1.1.4'
N N 0.0061 0.0033 'International Tables Vol C Tables 4.2.6.8 and 6.1.1.4'
O O 0.0106 0.0060 'International Tables Vol C Tables 4.2.6.8 and 6.1.1.4'
F F 0.0171 0.0103 'International Tables Vol C Tables 4.2.6.8 and 6.1.1.4'
P P 0.1023 0.0942 'International Tables Vol C Tables 4.2.6.8 and 6.1.1.4'
Fe Fe 0.3463 0.8444 'International Tables Vol C Tables 4.2.6.8 and 6.1.1.4'

loop_
_geom_angle_atom_site_label_1
_geom_angle_atom_site_label_2
_geom_angle_atom_site_label_3
_geom_angle
F5 P1 F2 92.9(5)
F5 P1 F1 92.1(5)
F2 P1 F1 174.4(6)
F5 P1 F3 90.3(4)
F2 P1 F3 88.1(4)
F1 P1 F3 89.3(4)
F5 P1 F4 90.2(4)
F2 P1 F4 92.9(4)
F1 P1 F4 89.6(4)
F3 P1 F4 178.8(5)
F5 P1 F6 177.5(6)
F2 P1 F6 88.4(5)
F1 P1 F6 86.5(5)
F3 P1 F6 87.6(4)
F4 P1 F6 91.9(4)
O21 Fe1 O1 99.3(3)
O21 Fe1 N1 94.8(4)
O1 Fe1 N1 85.9(4)
O21 Fe1 N21 89.3(5)
O1 Fe1 N21 92.6(4)
N1 Fe1 N21 175.8(5)
O21 Fe1 N2 88.0(4)
O1 Fe1 N2 165.2(4)
N1 Fe1 N2 80.7(4)
N21 Fe1 N2 100.4(4)
O21 Fe1 N22 166.3(4)
O1 Fe1 N22 86.6(3)
N1 Fe1 N22 98.0(4)
N21 Fe1 N22 78.0(4)
N2 Fe1 N22 89.2(3)
C1 O1 Fe1 132.8(11)
C2 O2 C12 119.0(13)
C7 N1 C8 119.9(12)
C7 N1 Fe1 128.6(9)
C8 N1 Fe1 111.2(8)
C10 N2 C9 112.6(10)
C10 N2 Fe1 113.9(7)
C9 N2 Fe1 104.5(6)
C10 N2 H2 108.5
C9 N2 H2 108.5
Fe1 N2 H2 108.5
O1 C1 C6 125.0(19)
O1 C1 C2 117(2)
C6 C1 C2 117.8(17)
O2 C2 C1 118(2)
O2 C2 C3 124(2)
C1 C2 C3 117.9(18)
C4 C3 C2 122.1(19)
C4 C3 H3 119.0
C2 C3 H3 119.0
C5 C4 C3 120.0(17)
C5 C4 H4 120.0
C3 C4 H4 120.0
C4 C5 C6 117.0(15)
C4 C5 H5 121.5
C6 C5 H5 121.5
C1 C6 C5 125.0(16)
C1 C6 C7 123.5(19)
C5 C6 C7 112(2)
N1 C7 C6 123.1(15)
N1 C7 H7 118.5
C6 C7 H7 118.5
C9 C8 N1 112.0(10)
C9 C8 H8A 109.2
N1 C8 H8A 109.2
C9 C8 H8B 109.2
N1 C8 H8B 109.2
H8A C8 H8B 107.9
C8 C9 N2 109.4(10)
C8 C9 H9A 109.8
N2 C9 H9A 109.8
C8 C9 H9B 109.8
N2 C9 H9B 109.8
H9A C9 H9B 108.2
N2 C10 C11 113.8(8)
N2 C10 H10A 108.8
C11 C10 H10A 108.8
N2 C10 H10B 108.8
C11 C10 H10B 108.8
H10A C10 H10B 107.7
C10 C11 H11A 109.5
C10 C11 H11B 109.5
H11A C11 H11B 109.5
C10 C11 H11C 109.5
H11A C11 H11C 109.5
H11B C11 H11C 109.5
O2 C12 H12A 109.5
O2 C12 H12B 109.5
H12A C12 H12B 109.5
O2 C12 H12C 109.5
H12A C12 H12C 109.5
H12B C12 H12C 109.5
C21 O21 Fe1 130.3(11)
C22 O22 C32 121.3(14)
C27 N21 C28 122.6(13)
C27 N21 Fe1 122.2(11)
C28 N21 Fe1 114.3(8)
C29 N22 C30 112.2(9)
C29 N22 Fe1 104.7(7)
C30 N22 Fe1 116.0(8)
C29 N22 H22 107.9
C30 N22 H22 107.9
Fe1 N22 H22 107.9
O21 C21 C26 124.0(18)
O21 C21 C22 117(2)
C26 C21 C22 118.6(17)
O22 C22 C23 120(2)
O22 C22 C21 119.5(19)
C23 C22 C21 120.3(18)
C22 C23 C24 122.6(18)
C22 C23 H23 118.8
C24 C23 H23 118.6
C25 C24 C23 118.0(15)
C25 C24 H24 120.9
C23 C24 H24 121.1
C24 C25 C26 120.1(15)
C24 C25 H25 120.0
C26 C25 H25 119.9
C21 C26 C27 122.7(17)
C21 C26 C25 120.3(15)
C27 C26 C25 117(2)
N21 C27 C26 128.4(16)
N21 C27 H27 115.8
C26 C27 H27 115.7
N21 C28 C29 108.4(10)
N21 C28 H28A 110.0
C29 C28 H28A 110.0
N21 C28 H28B 110.0
C29 C28 H28B 110.0
H28A C28 H28B 108.4
N22 C29 C28 107.8(10)
N22 C29 H29A 110.1
C28 C29 H29A 110.1
N22 C29 H29B 110.1
C28 C29 H29B 110.1
H29A C29 H29B 108.5
N22 C30 C31 113.5(10)
N22 C30 H30A 108.9
C31 C30 H30A 108.9
N22 C30 H30B 108.9
C31 C30 H30B 108.9
H30A C30 H30B 107.7
C30 C31 H31A 109.5
C30 C31 H31B 109.5
H31A C31 H31B 109.5
C30 C31 H31C 109.5
H31A C31 H31C 109.5
H31B C31 H31C 109.5
O22 C32 H32A 109.5
O22 C32 H32B 109.5
H32A C32 H32B 109.5
O22 C32 H32C 109.5
H32A C32 H32C 109.5
H32B C32 H32C 109.5

loop_
_geom_bond_atom_site_label_1
_geom_bond_atom_site_label_2
_geom_bond_distance
P1 F5 1.544(7)
P1 F2 1.573(7)
P1 F1 1.586(6)
P1 F3 1.618(6)
P1 F4 1.611(7)
P1 F6 1.617(7)
Fe1 O21 1.904(9)
Fe1 O1 1.936(8)
Fe1 N1 2.118(10)
Fe1 N21 2.138(11)
Fe1 N2 2.223(7)
Fe1 N22 2.239(9)
O1 C1 1.313(15)
O2 C2 1.310(15)
O2 C12 1.429(9)
N1 C7 1.304(10)
N1 C8 1.501(10)
N2 C10 1.496(9)
N2 C9 1.496(10)
N2 H2 0.9100
C1 C6 1.399(17)
C1 C2 1.402(18)
C2 C3 1.446(17)
C3 C4 1.419(14)
C3 H3 0.9300
C4 C5 1.373(13)
C4 H4 0.9300
C5 C6 1.430(15)
C5 H5 0.9300
C6 C7 1.439(15)
C7 H7 0.9300
C8 C9 1.487(10)
C8 H8A 0.9700
C8 H8B 0.9700
C9 H9A 0.9700
C9 H9B 0.9700
C10 C11 1.534(9)
C10 H10A 0.9700
C10 H10B 0.9700
C11 H11A 0.9600
C11 H11B 0.9600
C11 H11C 0.9600
C12 H12A 0.9600
C12 H12B 0.9600
C12 H12C 0.9600
O21 C21 1.333(15)
O22 C22 1.329(13)
O22 C32 1.461(11)
N21 C27 1.249(14)
N21 C28 1.446(12)
N22 C29 1.497(10)
N22 C30 1.492(11)
N22 H22 0.9100
C21 C26 1.416(16)
C21 C22 1.405(19)
C22 C23 1.393(16)
C23 C24 1.420(14)
C23 H23 0.9300
C24 C25 1.393(14)
C24 H24 0.9300
C25 C26 1.451(14)
C25 H25 0.9300
C26 C27 1.436(15)
C27 H27 0.9300
C28 C29 1.513(11)
C28 H28A 0.9700
C28 H28B 0.9700
C29 H29A 0.9700
C29 H29B 0.9700
C30 C31 1.569(13)
C30 H30A 0.9700
C30 H30B 0.9700
C31 H31A 0.9600
C31 H31B 0.9600
C31 H31C 0.9600
C32 H32A 0.9600
C32 H32B 0.9600
C32 H32C 0.9600

loop_
_geom_torsion_atom_site_label_1
_geom_torsion_atom_site_label_2
_geom_torsion_atom_site_label_3
_geom_torsion_atom_site_label_4
_geom_torsion
O21 Fe1 O1 C1 -83.4(12)
N1 Fe1 O1 C1 10.8(12)
N21 Fe1 O1 C1 -173.1(12)
N2 Fe1 O1 C1 35(2)
N22 Fe1 O1 C1 109.1(13)
O21 Fe1 N1 C7 87.7(10)
O1 Fe1 N1 C7 -11.3(10)
N21 Fe1 N1 C7 -80(6)
N2 Fe1 N1 C7 174.8(11)
N22 Fe1 N1 C7 -97.3(10)
O21 Fe1 N1 C8 -85.9(7)
O1 Fe1 N1 C8 175.1(7)
N21 Fe1 N1 C8 107(6)
N2 Fe1 N1 C8 1.3(7)
N22 Fe1 N1 C8 89.2(7)
O21 Fe1 N2 C10 -54.6(7)
O1 Fe1 N2 C10 -174.6(12)
N1 Fe1 N2 C10 -149.7(7)
N21 Fe1 N2 C10 34.4(8)
N22 Fe1 N2 C10 112.0(8)
O21 Fe1 N2 C9 68.7(8)
O1 Fe1 N2 C9 -51.3(18)
N1 Fe1 N2 C9 -26.5(7)
N21 Fe1 N2 C9 157.6(8)
N22 Fe1 N2 C9 -124.7(7)
Fe1 O1 C1 C6 -6(2)
Fe1 O1 C1 C2 173.1(9)
C12 O2 C2 C1 177.0(11)
C12 O2 C2 C3 3(2)
O1 C1 C2 O2 7(2)
C6 C1 C2 O2 -174.2(12)
O1 C1 C2 C3 -179.4(13)
C6 C1 C2 C3 0(2)
O2 C2 C3 C4 176.3(15)
C1 C2 C3 C4 3(2)
C2 C3 C4 C5 -4(2)
C3 C4 C5 C6 2(2)
O1 C1 C6 C5 177.8(12)
C2 C1 C6 C5 -1(2)
O1 C1 C6 C7 -4(2)
C2 C1 C6 C7 177.2(11)
C4 C5 C6 C1 0(2)
C4 C5 C6 C7 -178.3(11)
C8 N1 C7 C6 -179.7(11)
Fe1 N1 C7 C6 7.3(17)
C1 C6 C7 N1 2.4(19)
C5 C6 C7 N1 -178.9(11)
C7 N1 C8 C9 -148.8(11)
Fe1 N1 C8 C9 25.4(11)
N1 C8 C9 N2 -50.5(12)
C10 N2 C9 C8 172.0(8)
Fe1 N2 C9 C8 47.9(10)
C9 N2 C10 C11 61.5(11)
Fe1 N2 C10 C11 -179.7(7)
O1 Fe1 O21 C21 -77.3(11)
N1 Fe1 O21 C21 -163.8(11)
N21 Fe1 O21 C21 15.3(11)
N2 Fe1 O21 C21 115.7(11)
N22 Fe1 O21 C21 37(2)
O21 Fe1 N21 C27 -18.5(11)
O1 Fe1 N21 C27 80.8(11)
N1 Fe1 N21 C27 149(6)
N2 Fe1 N21 C27 -106.3(11)
N22 Fe1 N21 C27 166.8(11)
O21 Fe1 N21 C28 172.0(8)
O1 Fe1 N21 C28 -88.7(8)
N1 Fe1 N21 C28 -20(7)
N2 Fe1 N21 C28 84.2(8)
N22 Fe1 N21 C28 -2.8(7)
O21 Fe1 N22 C29 -48.9(17)
O1 Fe1 N22 C29 67.2(7)
N1 Fe1 N22 C29 152.5(7)
N21 Fe1 N22 C29 -26.2(7)
N2 Fe1 N22 C29 -127.0(7)
O21 Fe1 N22 C30 -173.2(12)
O1 Fe1 N22 C30 -57.1(8)
N1 Fe1 N22 C30 28.3(8)
N21 Fe1 N22 C30 -150.5(8)
N2 Fe1 N22 C30 108.7(8)
Fe1 O21 C21 C26 -7.9(18)
Fe1 O21 C21 C22 171.1(8)
C32 O22 C22 C23 -0.1(16)
C32 O22 C22 C21 178.1(10)
O21 C21 C22 O22 5.5(18)
C26 C21 C22 O22 -175.5(9)
O21 C21 C22 C23 -176.3(10)
C26 C21 C22 C23 2.8(18)
O22 C22 C23 C24 178.1(11)
C21 C22 C23 C24 -0.2(18)
C22 C23 C24 C25 -0.3(17)
C23 C24 C25 C26 -1.8(17)
O21 C21 C26 C27 -3.4(18)
C22 C21 C26 C27 177.6(11)
O21 C21 C26 C25 174.1(10)
C22 C21 C26 C25 -4.8(17)
C24 C25 C26 C21 4.4(16)
C24 C25 C26 C27 -177.9(10)
C28 N21 C27 C26 -175.8(9)
Fe1 N21 C27 C26 15.6(19)
C21 C26 C27 N21 -2(2)
C25 C26 C27 N21 -179.8(12)
C27 N21 C28 C29 -138.0(13)
Fe1 N21 C28 C29 31.4(11)
C30 N22 C29 C28 177.5(9)
Fe1 N22 C29 C28 50.9(10)
N21 C28 C29 N22 -55.6(11)
C29 N22 C30 C31 59.1(13)
Fe1 N22 C30 C31 179.3(7)
